data_7244387
loop_
_publ_author_name
'Dais, Tyson N.'
'Takano, Rina'
'Ishida, Takayuki'
'Plieger, Paul G.'

_publ_section_title
;
 Lanthanide induced variability in localised CoII geometries of four
 triangular L3Co3IILnIII complexes
;
_journal_issue 8
_journal_name_full 'RSC Advances'
_journal_page_first 4828
_journal_page_last 4835
_journal_paper_doi 10.1039/D1RA08797E
_journal_volume 12
_journal_year 2022
_chemical_formula_moiety 'C36 H30 Co3 La N2 O24, H2 O, N O3'
_chemical_formula_sum 'C42 H47 Co3 La N3 O29.5'
_chemical_formula_weight 1381.52
_space_group_crystal_system triclinic
_space_group_IT_number 2
_space_group_name_Hall '-P 1'
_space_group_name_H-M_alt 'P -1'
_atom_sites_solution_hydrogens mixed
_atom_sites_solution_primary dual
_audit_creation_date 2021-08-25
_audit_creation_method
;
Olex2 1.3
(compiled 2020.11.12 svn.r5f609507 for OlexSys, GUI svn.r6272)
;
_audit_update_record
;
2021-08-25 deposited with the CCDC.	2022-02-02 downloaded from the CCDC.
;
_cell_angle_alpha 93.324(7)
_cell_angle_beta 108.261(8)
_cell_angle_gamma 90.444(6)
_cell_formula_units_Z 2
_cell_length_a 10.2888(8)
_cell_length_b 15.4555(13)
_cell_length_c 16.0338(14)
_cell_measurement_reflns_used 9880
_cell_measurement_temperature 102.0
_cell_measurement_theta_max 73.20
_cell_measurement_theta_min 2.86
_cell_volume 2416.3(4)
_computing_cell_refinement 'SAINT V8.40A (Bruker, 2019)'
_computing_data_reduction 'SAINT V8.40A (Bruker, 2019)'
_computing_molecular_graphics 'Olex2 1.3 (Dolomanov et al., 2009)'
_computing_publication_material 'Olex2 1.3 (Dolomanov et al., 2009)'
_computing_structure_refinement 'SHELXL 2018/3 (Sheldrick, 2015)'
_computing_structure_solution 'SHELXT  (Sheldrick, 2015)'
_diffrn_ambient_temperature 102.0
_diffrn_measured_fraction_theta_full 0.981
_diffrn_measured_fraction_theta_max 0.979
_diffrn_measurement_device_type 'Bruker APEX-II CCD'
_diffrn_measurement_method '\f and \w scans'
_diffrn_radiation_type CuK\a
_diffrn_radiation_wavelength 1.54178
_diffrn_reflns_av_R_equivalents 0.1021
_diffrn_reflns_av_unetI/netI 0.1034
_diffrn_reflns_Laue_measured_fraction_full 0.981
_diffrn_reflns_Laue_measured_fraction_max 0.979
_diffrn_reflns_limit_h_max 11
_diffrn_reflns_limit_h_min -12
_diffrn_reflns_limit_k_max 18
_diffrn_reflns_limit_k_min -18
_diffrn_reflns_limit_l_max 18
_diffrn_reflns_limit_l_min -19
_diffrn_reflns_number 34920
_diffrn_reflns_point_group_measured_fraction_full 0.981
_diffrn_reflns_point_group_measured_fraction_max 0.979
_diffrn_reflns_theta_full 67.679
_diffrn_reflns_theta_max 68.246
_diffrn_reflns_theta_min 2.865
_exptl_absorpt_coefficient_mu 15.544
_exptl_absorpt_correction_T_max 0.7540
_exptl_absorpt_correction_T_min 0.4962
_exptl_absorpt_correction_type multi-scan
_exptl_absorpt_process_details
;
SADABS-2016/2 (Bruker,2016/2) was used for absorption correction.
wR2(int) was 0.1129 before and 0.0625 after correction.
The Ratio of minimum to maximum transmission is 0.6581.
The \l/2 correction factor is Not present.
;
_exptl_crystal_colour orange
_exptl_crystal_colour_primary orange
_exptl_crystal_density_diffrn 1.899
_exptl_crystal_description plate
_exptl_crystal_F_000 1388
_exptl_crystal_size_max 0.14
_exptl_crystal_size_mid 0.1
_exptl_crystal_size_min 0.04
_refine_diff_density_max 1.853
_refine_diff_density_min -1.170
_refine_diff_density_rms 0.190
_refine_ls_extinction_coef 0.00234(19)
_refine_ls_extinction_expression Fc^*^=kFc[1+0.001xFc^2^\l^3^/sin(2\q)]^-1/4^
_refine_ls_extinction_method 'SHELXL-2018/3 (Sheldrick 2018)'
_refine_ls_goodness_of_fit_ref 1.036
_refine_ls_hydrogen_treatment constr
_refine_ls_matrix_type full
_refine_ls_number_parameters 681
_refine_ls_number_reflns 8664
_refine_ls_number_restraints 91
_refine_ls_restrained_S_all 1.033
_refine_ls_R_factor_all 0.1199
_refine_ls_R_factor_gt 0.0804
_refine_ls_shift/su_max 0.000
_refine_ls_shift/su_mean 0.000
_refine_ls_structure_factor_coef Fsqd
_refine_ls_weighting_details 'w=1/[\s^2^(Fo^2^)+(0.0982P)^2^+27.2887P] where P=(Fo^2^+2Fc^2^)/3'
_refine_ls_weighting_scheme calc
_refine_ls_wR_factor_gt 0.2016
_refine_ls_wR_factor_ref 0.2236
_reflns_Friedel_coverage 0.000
_reflns_number_gt 5934
_reflns_number_total 8664
_reflns_threshold_expression 'I > 2\s(I)'
_cod_data_source_file d1ra08797e2.cif
_cod_data_source_block tnd525a8
_cod_original_formula_sum 'C42 H47 Co3 La N3 O29.50'
_cod_database_code 7244387
_shelx_shelxl_version_number 2018/3
_shelx_space_group_comment
;
The symmetry employed for this shelxl refinement is uniquely defined
by the following loop, which should always be used as a source of
symmetry information in preference to the above space-group names.
They are only intended as comments.
;
_shelx_estimated_absorpt_t_max 0.575
_shelx_estimated_absorpt_t_min 0.220
_olex2_refinement_description
;
1. Fixed Uiso
 At 1.2 times of:
  All C(H) groups
 At 1.5 times of:
  All O(H,H) groups
2. Restrained distances
 N30B-O31B \\sim N30B-O32B \\sim N30B-O33B
 with sigma of 0.02
 O31B-O32B \\sim O32B-O33B \\sim O33B-O31B
 with sigma of 0.04
3. Restrained planarity
 N30B, O31B, O32B, O33B
 with sigma of 0.1
4. Uiso/Uaniso restraints and constraints
N30B \\sim O31B \\sim O32B \\sim O33B: within 2A with sigma of 0.04 and sigma
for terminal atoms of 0.08 within 2A
Uanis(N30B) \\sim Ueq, Uanis(O31B) \\sim Ueq, Uanis(O32B) \\sim Ueq,
Uanis(O33B) \\sim Ueq: with sigma of 0.01 and sigma for terminal atoms of 0.02
Uanis(N30A) \\sim Ueq, Uanis(O31A) \\sim Ueq, Uanis(O32A) \\sim Ueq,
Uanis(O33A) \\sim Ueq: with sigma of 0.01 and sigma for terminal atoms of 0.02
5. Rigid body (RIGU) restrains
 N30B, O31B, O32B, O33B
 with sigma for 1-2 distances of 0.004 and sigma for 1-3 distances of 0.004
6. Others
 Sof(N30A)=Sof(O31A)=Sof(O32A)=Sof(O33A)=1-FVAR(1)
 Sof(N30B)=Sof(O31B)=Sof(O32B)=Sof(O33B)=FVAR(1)
7.a Free rotating group:
 O25(H25A,H25B), N30B(O31B,O32B,O33B)
7.b Rotating group:
 O13(H13A,H13B), O14(H14A,H14B), O15(H15A,H15B), O16(H16A,H16B), O18(H18A,
 H18B), O17(H17A,H17B)
7.c Aromatic/amide H refined with riding coordinates:
 C7(H7), C8(H8), C52(H52), C9(H9), C31(H31), C10(H10), C46(H46), C11(H11),
 C27(H27), C6(H6), C47(H47), C29(H29), C49(H49), C48(H48), C51(H51), C32(H32),
 C28(H28), C26(H26)
;
_smtbx_masks_void_probe_radius 1.2
_smtbx_masks_void_truncation_radius 1.2
_olex2_submission_special_instructions 'No special instructions were received'

loop_
_space_group_symop_operation_xyz
'x, y, z'
'-x, -y, -z'

loop_
_atom_site_label
_atom_site_type_symbol
_atom_site_fract_x
_atom_site_fract_y
_atom_site_fract_z
_atom_site_U_iso_or_equiv
_atom_site_adp_type
_atom_site_occupancy
_atom_site_site_symmetry_order
_atom_site_calc_flag
_atom_site_refinement_flags_posn
_atom_site_refinement_flags_adp
_atom_site_refinement_flags_occupancy
_atom_site_disorder_assembly
_atom_site_disorder_group
La1 La 0.44330(6) 0.24282(4) 0.80807(4) 0.0289(2) Uani 1 1 d . . . . .
Co2 Co 0.56029(16) 0.24409(11) 1.05142(11) 0.0280(4) Uani 1 1 d . . . . .
Co3 Co 0.13544(17) 0.37195(12) 0.70547(11) 0.0338(5) Uani 1 1 d . . . . .
Co4 Co 0.6767(2) 0.17292(14) 0.68543(13) 0.0472(6) Uani 1 1 d . . . . .
O11 O 0.6459(6) 0.2397(5) 0.9544(5) 0.0271(16) Uani 1 1 d . . . . .
O12 O 0.7484(8) 0.2479(5) 1.1422(5) 0.0355(18) Uani 1 1 d . . . . .
O5 O 0.0931(7) 0.4449(5) 0.6007(5) 0.0377(19) Uani 1 1 d . . . . .
O1 O 0.4580(6) 0.2391(5) 1.1405(4) 0.0279(16) Uani 1 1 d . . . . .
O6 O 0.3071(7) 0.3337(5) 0.6816(5) 0.0326(17) Uani 1 1 d . . . . .
O13 O 0.5689(7) 0.1046(5) 1.0456(5) 0.0354(18) Uani 1 1 d . . . . .
H13A H 0.519319 0.082921 0.992713 0.053 Uiso 1 1 d R U . . .
H13B H 0.528165 0.083091 1.081141 0.053 Uiso 1 1 d R U . . .
O2 O 0.3820(7) 0.2471(5) 0.9527(5) 0.0295(16) Uani 1 1 d . . . . .
O7 O 0.5083(7) 0.2443(5) 0.6661(5) 0.0345(18) Uani 1 1 d . . . . .
O14 O 0.5606(7) 0.3851(5) 1.0639(5) 0.0373(19) Uani 1 1 d . . . . .
H14A H 0.538035 0.408972 1.009506 0.056 Uiso 1 1 d R U . . .
H14B H 0.492401 0.406413 1.085459 0.056 Uiso 1 1 d R U . . .
O23 O 0.6051(7) 0.3798(5) 0.8017(5) 0.0335(18) Uani 1 1 d . . . . .
O24 O 0.6154(7) 0.5076(5) 0.8695(5) 0.0348(18) Uani 1 1 d . . . . .
O15 O 0.0285(7) 0.2601(6) 0.6248(6) 0.045(2) Uani 1 1 d . . . . .
H15A H -0.011022 0.268372 0.565531 0.067 Uiso 1 1 d R U . . .
H15B H -0.047215 0.243883 0.640121 0.067 Uiso 1 1 d R U . . .
O22 O 0.4746(7) 0.4048(5) 0.8825(5) 0.0317(17) Uani 1 1 d . . . . .
O16 O 0.2260(8) 0.4826(6) 0.7827(6) 0.049(2) Uani 1 1 d . . . . .
H16A H 0.191741 0.531080 0.756484 0.074 Uiso 1 1 d R U . . .
H16B H 0.315107 0.487244 0.787523 0.074 Uiso 1 1 d R U . . .
O3 O 0.2124(7) 0.3026(5) 0.8143(5) 0.0341(18) Uani 1 1 d . . . . .
O20 O 0.4817(9) 0.0777(6) 0.7393(6) 0.050(2) Uani 1 1 d . . . . .
O4 O -0.0383(8) 0.3854(6) 0.7376(5) 0.043(2) Uani 1 1 d . . . . .
O10 O 0.6932(7) 0.1974(5) 0.8112(5) 0.0365(18) Uani 1 1 d . . . . .
O19 O 0.4475(9) 0.0872(5) 0.8661(5) 0.046(2) Uani 1 1 d . . . . .
O8 O 0.7419(8) 0.2527(5) 0.6137(5) 0.042(2) Uani 1 1 d . . . . .
N2 N 0.5668(9) 0.4343(7) 0.8523(6) 0.032(2) Uani 1 1 d . . . . .
O21 O 0.4720(9) -0.0398(5) 0.8070(5) 0.045(2) Uani 1 1 d . . . . .
C43 C 0.7653(10) 0.2020(7) 0.9636(7) 0.025(2) Uani 1 1 d . . . . .
C5 C 0.0278(10) 0.3661(7) 0.9741(7) 0.028(2) Uani 1 1 d . . . . .
C7 C -0.1076(10) 0.4260(7) 1.0612(7) 0.028(2) Uani 1 1 d . . . . .
H7 H -0.188893 0.452911 1.063999 0.034 Uiso 1 1 calc R U . . .
C00U C 0.1262(10) 0.3401(7) 1.0507(7) 0.030(2) Uani 1 1 d . . . . .
N1 N 0.4666(10) 0.0402(7) 0.8041(7) 0.041(2) Uani 1 1 d . . . . .
C50 C 1.0137(10) 0.1196(7) 0.9659(7) 0.030(2) Uani 1 1 d . . . . .
C1 C 0.2487(10) 0.2956(7) 1.0461(7) 0.031(3) Uani 1 1 d . . . . .
O18 O 0.2343(9) 0.1515(7) 0.7112(8) 0.075(3) Uani 1 1 d . . . . .
H18A H 0.146500 0.176021 0.709900 0.112 Uiso 1 1 d R U . . .
H18B H 0.225011 0.094981 0.733020 0.112 Uiso 1 1 d R U . . .
C44 C 0.8616(10) 0.1863(7) 1.0440(7) 0.031(2) Uani 1 1 d . . . . .
C8 C -0.0079(11) 0.4034(8) 1.1402(8) 0.035(3) Uani 1 1 d . . . . .
H8 H -0.018903 0.416057 1.196241 0.042 Uiso 1 1 calc R U . . .
C52 C 0.8520(11) 0.2201(7) 1.1281(8) 0.034(3) Uani 1 1 d . . . . .
H52 H 0.933301 0.220859 1.177003 0.041 Uiso 1 1 calc R U . . .
C9 C 0.1046(11) 0.3624(7) 1.1311(7) 0.032(3) Uani 1 1 d . . . . .
H9 H 0.173286 0.347977 1.183249 0.038 Uiso 1 1 calc R U . . .
C31 C 0.1617(11) 0.4508(8) 0.5480(8) 0.041(3) Uani 1 1 d . . . . .
H31 H 0.132926 0.492972 0.505616 0.049 Uiso 1 1 calc R U . . .
C4 C 0.0529(10) 0.3511(7) 0.8886(7) 0.031(2) Uani 1 1 d . . . . .
C2 C 0.2742(11) 0.2852(7) 0.9649(7) 0.028(2) Uani 1 1 d . . . . .
C24 C 0.5310(11) 0.3249(7) 0.5468(7) 0.031(2) Uani 1 1 d . . . . .
C21 C 0.2771(11) 0.4018(8) 0.5448(7) 0.034(3) Uani 1 1 d . . . . .
C10 C 0.3387(11) 0.2626(7) 1.1260(8) 0.032(3) Uani 1 1 d . . . . .
H10 H 0.301517 0.258356 1.172913 0.038 Uiso 1 1 calc R U . . .
C23 C 0.4640(10) 0.3029(7) 0.6084(7) 0.028(2) Uani 1 1 d . . . . .
C25 C 0.4600(11) 0.3786(7) 0.4752(7) 0.032(2) Uani 1 1 d . . . . .
C30 C 0.3339(11) 0.4132(7) 0.4737(7) 0.031(2) Uani 1 1 d . . . . .
O9 O 0.8739(11) 0.1322(8) 0.7267(6) 0.076(4) Uani 1 1 d . . . . .
O25 O 0.2504(18) 0.6344(9) 0.7169(9) 0.095(4) Uani 1 1 d G . . . .
H25A H 0.187366 0.623005 0.666602 0.142 Uiso 1 1 d G U . . .
H25B H 0.323038 0.610054 0.710715 0.142 Uiso 1 1 d G U . . .
C46 C 1.0825(11) 0.1140(7) 1.1250(7) 0.034(3) Uani 1 1 d . . . . .
H46 H 1.064835 0.126477 1.179055 0.041 Uiso 1 1 calc R U . . .
C11 C -0.0517(11) 0.3745(8) 0.8110(8) 0.038(3) Uani 1 1 d . . . . .
H11 H -0.140530 0.382560 0.815959 0.046 Uiso 1 1 calc R U . . .
C3 C 0.1764(10) 0.3154(7) 0.8851(7) 0.025(2) Uani 1 1 d . . . . .
C45 C 0.9876(10) 0.1415(7) 1.0445(7) 0.031(3) Uani 1 1 d . . . . .
C27 C 0.4446(11) 0.4377(8) 0.3364(7) 0.035(3) Uani 1 1 d . . . . .
H27 H 0.481659 0.444969 0.289878 0.043 Uiso 1 1 calc R U . . .
C6 C -0.0883(11) 0.4096(7) 0.9810(8) 0.035(3) Uani 1 1 d . . . . .
H6 H -0.154315 0.427772 0.929379 0.042 Uiso 1 1 calc R U . . .
C22 C 0.3421(11) 0.3474(7) 0.6127(7) 0.033(3) Uani 1 1 d . . . . .
C42 C 0.7915(11) 0.1778(7) 0.8815(7) 0.031(2) Uani 1 1 d . . . . .
C47 C 1.1959(11) 0.0708(7) 1.1249(7) 0.033(3) Uani 1 1 d . . . . .
H47 H 1.258831 0.055648 1.179057 0.040 Uiso 1 1 calc R U . . .
C29 C 0.2657(11) 0.4605(8) 0.4006(7) 0.035(3) Uani 1 1 d . . . . .
H29 H 0.179154 0.483766 0.397354 0.042 Uiso 1 1 calc R U . . .
C41 C 0.9148(11) 0.1420(8) 0.8832(8) 0.036(3) Uani 1 1 d . . . . .
C49 C 1.1332(11) 0.0733(8) 0.9678(9) 0.039(3) Uani 1 1 d . . . . .
H49 H 1.153144 0.059092 0.914743 0.046 Uiso 1 1 calc R U . . .
C48 C 1.2215(11) 0.0486(8) 1.0481(8) 0.040(3) Uani 1 1 d . . . . .
H48 H 1.299914 0.016110 1.049154 0.047 Uiso 1 1 calc R U . . .
C51 C 0.9509(14) 0.1262(9) 0.8039(9) 0.054(4) Uani 1 1 d . . . . .
H51 H 1.042219 0.109618 0.810812 0.065 Uiso 1 1 calc R U . . .
C32 C 0.6685(12) 0.3055(8) 0.5603(8) 0.042(3) Uani 1 1 d . . . . .
H32 H 0.712950 0.334805 0.525896 0.050 Uiso 1 1 calc R U . . .
C28 C 0.3194(12) 0.4743(9) 0.3339(8) 0.044(3) Uani 1 1 d . . . . .
H28 H 0.272163 0.508200 0.286698 0.053 Uiso 1 1 calc R U . . .
C26 C 0.5129(11) 0.3916(8) 0.4064(8) 0.040(3) Uani 1 1 d . . . . .
H26 H 0.598589 0.367742 0.408328 0.048 Uiso 1 1 calc R U . . .
O17 O 0.6056(12) 0.0777(8) 0.6001(9) 0.092(4) Uani 1 1 d . . . . .
H17A H 0.649394 0.018884 0.591976 0.137 Uiso 1 1 d R U . . .
H17B H 0.512967 0.070140 0.549342 0.137 Uiso 1 1 d R U . . .
N30B N -0.0197(15) 0.2787(9) 0.4163(8) 0.059(7) Uani 0.53(2) 1 d DG U P A 1
O31B O 0.053(2) 0.2327(13) 0.4739(11) 0.072(6) Uani 0.53(2) 1 d DG U P A 1
O32B O -0.002(2) 0.2796(16) 0.3434(10) 0.093(8) Uani 0.53(2) 1 d DG U P A 1
O33B O -0.111(2) 0.3234(14) 0.4321(12) 0.083(7) Uani 0.53(2) 1 d DG U P A 1
N30A N 0.070(4) 0.244(2) 0.415(2) 0.084(10) Uani 0.47(2) 1 d . U P A 2
O31A O 0.157(3) 0.197(2) 0.464(2) 0.111(12) Uani 0.47(2) 1 d . U P A 2
O32A O 0.072(3) 0.239(2) 0.3330(14) 0.082(9) Uani 0.47(2) 1 d . U P A 2
O33A O -0.010(3) 0.2964(19) 0.4357(17) 0.075(9) Uani 0.47(2) 1 d . U P A 2

loop_
_atom_site_aniso_label
_atom_site_aniso_U_11
_atom_site_aniso_U_22
_atom_site_aniso_U_33
_atom_site_aniso_U_23
_atom_site_aniso_U_13
_atom_site_aniso_U_12
La1 0.0243(3) 0.0364(4) 0.0302(4) 0.0086(3) 0.0133(3) 0.0050(2)
Co2 0.0226(8) 0.0348(10) 0.0307(9) 0.0071(7) 0.0135(7) 0.0029(7)
Co3 0.0274(9) 0.0467(12) 0.0322(10) 0.0108(8) 0.0145(8) 0.0096(8)
Co4 0.0555(12) 0.0577(14) 0.0370(11) 0.0157(10) 0.0242(10) 0.0270(10)
O11 0.014(3) 0.036(4) 0.033(4) 0.007(3) 0.009(3) 0.005(3)
O12 0.036(4) 0.038(5) 0.040(5) 0.010(4) 0.020(4) 0.005(3)
O5 0.031(4) 0.057(5) 0.028(4) 0.009(4) 0.011(3) 0.011(4)
O1 0.018(3) 0.040(4) 0.026(4) 0.007(3) 0.005(3) 0.008(3)
O6 0.029(4) 0.045(5) 0.027(4) 0.006(3) 0.012(3) 0.007(3)
O13 0.039(4) 0.039(5) 0.033(4) 0.006(3) 0.018(4) -0.001(4)
O2 0.023(4) 0.034(4) 0.037(4) 0.006(3) 0.016(3) 0.006(3)
O7 0.035(4) 0.046(5) 0.025(4) 0.013(3) 0.012(3) 0.008(4)
O14 0.034(4) 0.042(5) 0.043(5) 0.014(4) 0.021(4) 0.009(4)
O23 0.035(4) 0.045(5) 0.026(4) 0.009(3) 0.016(3) 0.007(4)
O24 0.033(4) 0.035(5) 0.036(4) 0.001(3) 0.012(3) -0.005(4)
O15 0.022(4) 0.055(6) 0.055(5) 0.006(4) 0.007(4) 0.002(4)
O22 0.030(4) 0.040(5) 0.034(4) 0.001(3) 0.022(3) -0.001(3)
O16 0.042(5) 0.055(6) 0.055(6) -0.006(4) 0.020(4) 0.019(4)
O3 0.025(4) 0.042(5) 0.039(4) 0.012(4) 0.012(3) 0.007(3)
O20 0.050(5) 0.055(6) 0.055(6) 0.027(5) 0.027(4) 0.008(4)
O4 0.040(5) 0.060(6) 0.034(5) 0.016(4) 0.016(4) 0.014(4)
O10 0.033(4) 0.041(5) 0.037(5) 0.006(4) 0.013(4) 0.008(4)
O19 0.068(6) 0.035(5) 0.038(5) 0.005(4) 0.021(4) 0.003(4)
O8 0.031(4) 0.050(5) 0.039(5) 0.008(4) 0.003(4) 0.013(4)
N2 0.023(4) 0.045(6) 0.033(5) 0.009(4) 0.013(4) 0.002(4)
O21 0.058(5) 0.034(5) 0.043(5) 0.004(4) 0.014(4) 0.010(4)
C43 0.019(5) 0.029(6) 0.032(6) 0.008(5) 0.012(4) -0.004(4)
C5 0.023(5) 0.023(6) 0.044(7) 0.000(5) 0.019(5) -0.001(4)
C7 0.020(5) 0.035(6) 0.031(6) 0.000(5) 0.012(5) 0.003(4)
C00U 0.022(5) 0.028(6) 0.048(7) 0.014(5) 0.022(5) 0.004(4)
N1 0.042(6) 0.033(6) 0.045(6) 0.004(5) 0.010(5) 0.007(5)
C50 0.021(5) 0.031(6) 0.041(6) 0.018(5) 0.013(5) 0.001(4)
C1 0.015(5) 0.039(7) 0.035(6) 0.011(5) 0.002(5) 0.002(4)
O18 0.032(5) 0.052(6) 0.112(9) -0.003(6) -0.017(5) 0.001(4)
C44 0.021(5) 0.035(6) 0.038(6) 0.013(5) 0.011(5) 0.004(5)
C8 0.035(6) 0.042(7) 0.040(7) 0.002(5) 0.030(5) -0.002(5)
C52 0.029(6) 0.041(7) 0.039(7) 0.007(5) 0.019(5) -0.002(5)
C9 0.030(6) 0.043(7) 0.031(6) 0.002(5) 0.023(5) 0.005(5)
C31 0.035(6) 0.054(8) 0.033(7) 0.013(6) 0.005(5) 0.010(6)
C4 0.022(5) 0.037(7) 0.037(6) 0.010(5) 0.012(5) 0.005(5)
C2 0.034(6) 0.025(6) 0.033(6) 0.010(5) 0.021(5) 0.004(5)
C24 0.034(6) 0.035(6) 0.024(6) -0.002(5) 0.014(5) 0.003(5)
C21 0.037(6) 0.039(7) 0.030(6) 0.018(5) 0.012(5) 0.009(5)
C10 0.030(6) 0.026(6) 0.042(7) 0.000(5) 0.014(5) -0.006(5)
C23 0.028(5) 0.038(6) 0.019(5) 0.006(5) 0.007(4) 0.006(5)
C25 0.032(6) 0.036(7) 0.026(6) 0.002(5) 0.008(5) 0.000(5)
C30 0.030(6) 0.030(6) 0.039(6) 0.006(5) 0.020(5) -0.001(5)
O9 0.078(7) 0.124(10) 0.038(6) 0.029(6) 0.029(5) 0.067(7)
O25 0.151(12) 0.069(8) 0.093(9) -0.032(7) 0.087(9) -0.037(9)
C46 0.033(6) 0.038(7) 0.031(6) 0.007(5) 0.008(5) -0.002(5)
C11 0.025(6) 0.056(8) 0.042(7) 0.011(6) 0.021(5) 0.004(5)
C3 0.020(5) 0.032(6) 0.027(6) 0.006(4) 0.010(4) -0.001(4)
C45 0.019(5) 0.039(7) 0.040(6) 0.005(5) 0.016(5) 0.006(5)
C27 0.032(6) 0.059(8) 0.024(6) 0.006(5) 0.020(5) 0.002(5)
C6 0.032(6) 0.034(7) 0.045(7) 0.007(5) 0.019(5) 0.001(5)
C22 0.040(6) 0.038(7) 0.029(6) 0.008(5) 0.022(5) 0.004(5)
C42 0.036(6) 0.029(6) 0.032(6) 0.004(5) 0.017(5) 0.005(5)
C47 0.026(6) 0.040(7) 0.031(6) -0.002(5) 0.006(5) 0.002(5)
C29 0.021(5) 0.047(7) 0.035(6) 0.007(5) 0.006(5) 0.005(5)
C41 0.028(6) 0.040(7) 0.041(7) 0.007(5) 0.011(5) 0.007(5)
C49 0.022(5) 0.038(7) 0.056(8) 0.003(6) 0.012(5) 0.002(5)
C48 0.025(6) 0.046(8) 0.051(8) 0.006(6) 0.016(6) 0.000(5)
C51 0.058(8) 0.071(10) 0.050(8) 0.016(7) 0.038(7) 0.041(7)
C32 0.041(7) 0.045(8) 0.036(7) 0.008(6) 0.007(6) 0.002(6)
C28 0.042(7) 0.056(8) 0.044(7) 0.021(6) 0.026(6) -0.002(6)
C26 0.023(5) 0.054(8) 0.046(7) 0.025(6) 0.013(5) 0.007(5)
O17 0.075(8) 0.090(9) 0.133(11) -0.011(8) 0.070(8) -0.013(7)
N30B 0.067(10) 0.068(11) 0.045(9) 0.002(7) 0.020(7) 0.006(8)
O31B 0.078(12) 0.078(12) 0.061(10) 0.014(9) 0.022(9) 0.013(9)
O32B 0.119(15) 0.120(16) 0.050(9) 0.003(9) 0.041(9) 0.020(12)
O33B 0.088(13) 0.103(14) 0.065(12) 0.008(10) 0.033(9) 0.030(10)
N30A 0.088(13) 0.082(13) 0.077(13) 0.006(9) 0.022(9) 0.008(9)
O31A 0.108(18) 0.096(17) 0.120(18) 0.031(14) 0.016(14) 0.021(14)
O32A 0.093(15) 0.118(17) 0.039(11) 0.001(11) 0.029(11) 0.014(13)
O33A 0.085(16) 0.077(15) 0.049(12) -0.038(11) 0.010(11) 0.002(12)

loop_
_atom_type_symbol
_atom_type_description
_atom_type_scat_dispersion_real
_atom_type_scat_dispersion_imag
_atom_type_scat_source
C C 0.0181 0.0091 'International Tables Vol C Tables 4.2.6.8 and 6.1.1.4'
Co Co -2.3653 3.6143 'International Tables Vol C Tables 4.2.6.8 and 6.1.1.4'
H H 0.0000 0.0000 'International Tables Vol C Tables 4.2.6.8 and 6.1.1.4'
La La -1.4094 9.0376 'International Tables Vol C Tables 4.2.6.8 and 6.1.1.4'
N N 0.0311 0.0180 'International Tables Vol C Tables 4.2.6.8 and 6.1.1.4'
O O 0.0492 0.0322 'International Tables Vol C Tables 4.2.6.8 and 6.1.1.4'

loop_
_geom_angle_atom_site_label_1
_geom_angle_atom_site_label_2
_geom_angle_atom_site_label_3
_geom_angle
_geom_angle_site_symmetry_1
_geom_angle_site_symmetry_3
_geom_angle_publ_flag
O11 La1 O23 76.5(2) . . ?
O11 La1 O22 73.8(2) . . ?
O11 La1 O20 96.5(2) . . ?
O11 La1 O10 57.8(2) . . ?
O11 La1 O19 72.0(2) . . ?
O6 La1 O11 146.7(2) . . ?
O6 La1 O2 119.6(2) . . ?
O6 La1 O23 72.3(2) . . ?
O6 La1 O22 76.6(2) . . ?
O6 La1 O3 62.3(2) . . ?
O6 La1 O20 109.3(2) . . ?
O6 La1 O10 117.5(2) . . ?
O6 La1 O19 141.3(3) . . ?
O6 La1 O18 71.5(3) . . ?
O2 La1 O11 62.9(2) . . ?
O2 La1 O23 112.2(2) . . ?
O2 La1 O22 69.7(2) . . ?
O2 La1 O3 59.2(2) . . ?
O2 La1 O20 115.7(2) . . ?
O2 La1 O10 118.9(2) . . ?
O2 La1 O19 69.0(2) . . ?
O7 La1 O11 116.3(2) . . ?
O7 La1 O6 59.9(2) . . ?
O7 La1 O2 177.8(2) . . ?
O7 La1 O23 65.6(2) . . ?
O7 La1 O22 108.2(2) . . ?
O7 La1 O3 120.7(2) . . ?
O7 La1 O20 66.2(2) . . ?
O7 La1 O10 60.8(2) . . ?
O7 La1 O19 112.9(3) . . ?
O7 La1 O18 84.1(3) . . ?
O23 La1 O20 120.9(2) . . ?
O22 La1 O23 47.2(2) . . ?
O22 La1 O20 165.6(2) . . ?
O3 La1 O11 118.6(2) . . ?
O3 La1 O23 107.6(2) . . ?
O3 La1 O22 68.8(2) . . ?
O3 La1 O20 125.6(3) . . ?
O3 La1 O10 173.8(2) . . ?
O3 La1 O19 103.8(3) . . ?
O10 La1 O23 67.1(2) . . ?
O10 La1 O22 105.0(2) . . ?
O10 La1 O20 60.6(2) . . ?
O19 La1 O23 143.2(2) . . ?
O19 La1 O22 134.9(2) . . ?
O19 La1 O20 46.9(2) . . ?
O19 La1 O10 80.2(3) . . ?
O18 La1 O11 141.4(3) . . ?
O18 La1 O2 97.7(3) . . ?
O18 La1 O23 141.1(3) . . ?
O18 La1 O22 133.4(3) . . ?
O18 La1 O3 66.6(3) . . ?
O18 La1 O20 60.5(3) . . ?
O18 La1 O10 119.5(3) . . ?
O18 La1 O19 69.9(3) . . ?
O11 Co2 O12 90.1(3) . . ?
O11 Co2 O1 173.6(3) . . ?
O11 Co2 O13 86.5(3) . . ?
O11 Co2 O2 84.6(3) . . ?
O11 Co2 O14 94.3(3) . . ?
O12 Co2 O1 94.8(3) . . ?
O12 Co2 O13 88.2(3) . . ?
O12 Co2 O14 88.9(3) . . ?
O1 Co2 O13 89.6(3) . . ?
O1 Co2 O14 89.8(3) . . ?
O13 Co2 O14 176.9(3) . . ?
O2 Co2 O12 173.8(3) . . ?
O2 Co2 O1 90.7(3) . . ?
O2 Co2 O13 94.7(3) . . ?
O2 Co2 O14 88.3(3) . . ?
O5 Co3 O15 91.7(3) . . ?
O5 Co3 O16 87.5(4) . . ?
O5 Co3 O3 170.3(3) . . ?
O5 Co3 O4 100.2(3) . . ?
O6 Co3 O5 89.5(3) . . ?
O6 Co3 O15 88.8(3) . . ?
O6 Co3 O16 94.8(3) . . ?
O6 Co3 O3 82.3(3) . . ?
O6 Co3 O4 168.2(3) . . ?
O16 Co3 O15 176.3(3) . . ?
O3 Co3 O15 93.3(3) . . ?
O3 Co3 O16 88.0(3) . . ?
O4 Co3 O15 84.2(3) . . ?
O4 Co3 O16 92.4(3) . . ?
O4 Co3 O3 88.5(3) . . ?
O7 Co4 O9 163.3(5) . . ?
O10 Co4 O7 82.9(3) . . ?
O10 Co4 O9 87.5(3) . . ?
O8 Co4 O7 88.5(3) . . ?
O8 Co4 O10 124.4(4) . . ?
O8 Co4 O9 85.6(4) . . ?
O17 Co4 O7 100.4(4) . . ?
O17 Co4 O10 135.1(4) . . ?
O17 Co4 O8 100.5(4) . . ?
O17 Co4 O9 96.1(5) . . ?
Co2 O11 La1 105.9(2) . . ?
C43 O11 La1 125.6(6) . . ?
C43 O11 Co2 121.6(6) . . ?
C52 O12 Co2 124.3(8) . . ?
C31 O5 Co3 126.9(7) . . ?
C10 O1 Co2 123.3(7) . . ?
Co3 O6 La1 108.5(3) . . ?
C22 O6 La1 124.6(6) . . ?
C22 O6 Co3 126.8(7) . . ?
Co2 O13 H13A 109.9 . . ?
Co2 O13 H13B 110.3 . . ?
H13A O13 H13B 103.7 . . ?
Co2 O2 La1 106.6(3) . . ?
C2 O2 La1 125.0(6) . . ?
C2 O2 Co2 121.1(7) . . ?
Co4 O7 La1 106.4(3) . . ?
C23 O7 La1 122.4(6) . . ?
C23 O7 Co4 127.9(7) . . ?
Co2 O14 H14A 111.9 . . ?
Co2 O14 H14B 113.0 . . ?
H14A O14 H14B 101.5 . . ?
N2 O23 La1 98.4(6) . . ?
Co3 O15 H15A 115.8 . . ?
Co3 O15 H15B 111.5 . . ?
H15A O15 H15B 101.1 . . ?
N2 O22 La1 99.8(6) . . ?
Co3 O16 H16A 111.3 . . ?
Co3 O16 H16B 111.0 . . ?
H16A O16 H16B 102.8 . . ?
Co3 O3 La1 106.9(3) . . ?
C3 O3 La1 125.9(6) . . ?
C3 O3 Co3 122.7(6) . . ?
N1 O20 La1 93.3(7) . . ?
C11 O4 Co3 126.2(7) . . ?
Co4 O10 La1 104.1(3) . . ?
C42 O10 La1 125.1(6) . . ?
C42 O10 Co4 129.1(7) . . ?
N1 O19 La1 102.0(6) . . ?
C32 O8 Co4 126.3(8) . . ?
O24 N2 O23 121.7(8) . . ?
O24 N2 O22 123.7(9) . . ?
O22 N2 O23 114.6(9) . . ?
O11 C43 C44 124.7(9) . . ?
O11 C43 C42 114.8(9) . . ?
C44 C43 C42 120.5(9) . . ?
C00U C5 C4 119.0(9) . . ?
C6 C5 C00U 119.4(10) . . ?
C6 C5 C4 121.5(10) . . ?
C8 C7 H7 119.4 . . ?
C6 C7 H7 119.4 . . ?
C6 C7 C8 121.1(10) . . ?
C5 C00U C1 120.9(10) . . ?
C9 C00U C5 117.2(9) . . ?
C9 C00U C1 121.8(10) . . ?
O19 N1 O20 117.7(10) . . ?
O21 N1 O20 121.2(10) . . ?
O21 N1 O19 121.1(10) . . ?
C45 C50 C41 119.0(9) . . ?
C45 C50 C49 119.4(10) . . ?
C49 C50 C41 121.5(11) . . ?
C2 C1 C00U 119.3(9) . . ?
C2 C1 C10 122.5(10) . . ?
C10 C1 C00U 118.2(10) . . ?
La1 O18 H18A 113.8 . . ?
La1 O18 H18B 113.9 . . ?
H18A O18 H18B 100.1 . . ?
C43 C44 C52 123.4(10) . . ?
C43 C44 C45 119.0(10) . . ?
C52 C44 C45 117.3(9) . . ?
C7 C8 H8 121.8 . . ?
C9 C8 C7 116.3(10) . . ?
C9 C8 H8 121.8 . . ?
O12 C52 C44 126.2(11) . . ?
O12 C52 H52 116.9 . . ?
C44 C52 H52 116.9 . . ?
C00U C9 H9 117.5 . . ?
C8 C9 C00U 124.9(11) . . ?
C8 C9 H9 117.5 . . ?
O5 C31 H31 116.1 . . ?
O5 C31 C21 127.8(11) . . ?
C21 C31 H31 116.1 . . ?
C11 C4 C5 117.9(9) . . ?
C3 C4 C5 120.1(9) . . ?
C3 C4 C11 122.0(10) . . ?
O2 C2 C1 124.9(9) . . ?
O2 C2 C3 114.6(9) . . ?
C1 C2 C3 120.4(9) . . ?
C23 C24 C25 118.8(9) . . ?
C32 C24 C23 121.0(10) . . ?
C32 C24 C25 119.7(10) . . ?
C31 C21 C30 119.1(9) . . ?
C22 C21 C31 120.9(10) . . ?
C22 C21 C30 119.9(10) . . ?
O1 C10 C1 127.9(10) . . ?
O1 C10 H10 116.0 . . ?
C1 C10 H10 116.0 . . ?
O7 C23 C24 123.5(9) . . ?
O7 C23 C22 115.5(9) . . ?
C24 C23 C22 121.0(9) . . ?
C30 C25 C24 119.1(10) . . ?
C26 C25 C24 120.7(10) . . ?
C26 C25 C30 120.1(10) . . ?
C25 C30 C21 121.4(10) . . ?
C25 C30 C29 116.9(10) . . ?
C29 C30 C21 121.7(10) . . ?
C51 O9 Co4 128.4(8) . . ?
H25A O25 H25B 104.5 . . ?
C45 C46 H46 119.4 . . ?
C47 C46 H46 119.4 . . ?
C47 C46 C45 121.2(11) . . ?
O4 C11 C4 126.8(10) . . ?
O4 C11 H11 116.6 . . ?
C4 C11 H11 116.6 . . ?
O3 C3 C4 125.6(9) . . ?
O3 C3 C2 114.5(8) . . ?
C4 C3 C2 119.8(9) . . ?
C50 C45 C44 120.5(10) . . ?
C50 C45 C46 118.0(9) . . ?
C46 C45 C44 121.4(10) . . ?
C28 C27 H27 120.3 . . ?
C26 C27 H27 120.3 . . ?
C26 C27 C28 119.5(10) . . ?
C5 C6 H6 119.6 . . ?
C7 C6 C5 120.9(11) . . ?
C7 C6 H6 119.6 . . ?
O6 C22 C21 126.9(10) . . ?
O6 C22 C23 114.6(9) . . ?
C21 C22 C23 118.4(9) . . ?
O10 C42 C43 113.9(9) . . ?
O10 C42 C41 126.1(10) . . ?
C41 C42 C43 119.8(10) . . ?
C46 C47 H47 119.5 . . ?
C46 C47 C48 120.9(11) . . ?
C48 C47 H47 119.5 . . ?
C30 C29 H29 118.7 . . ?
C28 C29 C30 122.7(10) . . ?
C28 C29 H29 118.7 . . ?
C42 C41 C50 120.8(10) . . ?
C42 C41 C51 121.5(10) . . ?
C51 C41 C50 117.7(10) . . ?
C50 C49 H49 120.1 . . ?
C48 C49 C50 119.8(12) . . ?
C48 C49 H49 120.1 . . ?
C47 C48 C49 120.6(11) . . ?
C47 C48 H48 119.7 . . ?
C49 C48 H48 119.7 . . ?
O9 C51 C41 126.5(11) . . ?
O9 C51 H51 116.8 . . ?
C41 C51 H51 116.8 . . ?
O8 C32 C24 127.8(12) . . ?
O8 C32 H32 116.1 . . ?
C24 C32 H32 116.1 . . ?
C27 C28 H28 120.4 . . ?
C29 C28 C27 119.1(11) . . ?
C29 C28 H28 120.4 . . ?
C25 C26 H26 119.2 . . ?
C27 C26 C25 121.6(10) . . ?
C27 C26 H26 119.2 . . ?
Co4 O17 H17A 129.5 . . ?
Co4 O17 H17B 130.4 . . ?
H17A O17 H17B 100.2 . . ?
O32B N30B O31B 120.0 . . ?
O32B N30B O33B 120.0 . . ?
O33B N30B O31B 120.1 . . ?
O31A N30A O32A 113(4) . . ?
O31A N30A O33A 128(4) . . ?
O33A N30A O32A 119(3) . . ?

loop_
_geom_bond_atom_site_label_1
_geom_bond_atom_site_label_2
_geom_bond_distance
_geom_bond_site_symmetry_2
_geom_bond_publ_flag
La1 O11 2.608(7) . ?
La1 O6 2.575(7) . ?
La1 O2 2.584(7) . ?
La1 O7 2.568(7) . ?
La1 O23 2.709(8) . ?
La1 O22 2.682(8) . ?
La1 O3 2.584(7) . ?
La1 O20 2.801(10) . ?
La1 O10 2.656(7) . ?
La1 O19 2.624(8) . ?
La1 O18 2.575(9) . ?
Co2 O11 2.011(7) . ?
Co2 O12 2.022(8) . ?
Co2 O1 2.026(7) . ?
Co2 O13 2.156(8) . ?
Co2 O2 2.016(7) . ?
Co2 O14 2.177(8) . ?
Co3 O5 2.013(8) . ?
Co3 O6 2.008(7) . ?
Co3 O15 2.166(9) . ?
Co3 O16 2.081(9) . ?
Co3 O3 2.045(7) . ?
Co3 O4 2.018(8) . ?
Co4 O7 2.012(7) . ?
Co4 O10 1.983(8) . ?
Co4 O8 1.983(9) . ?
Co4 O9 2.044(9) . ?
Co4 O17 1.922(13) . ?
O11 C43 1.334(11) . ?
O12 C52 1.232(12) . ?
O5 C31 1.266(13) . ?
O1 C10 1.237(12) . ?
O6 C22 1.291(12) . ?
O13 H13A 0.8856 . ?
O13 H13B 0.8844 . ?
O2 C2 1.323(12) . ?
O7 C23 1.313(12) . ?
O14 H14A 0.9280 . ?
O14 H14B 0.9288 . ?
O23 N2 1.285(11) . ?
O24 N2 1.215(11) . ?
O15 H15A 0.9264 . ?
O15 H15B 0.9236 . ?
O22 N2 1.283(11) . ?
O16 H16A 0.9001 . ?
O16 H16B 0.8979 . ?
O3 C3 1.307(12) . ?
O20 N1 1.268(12) . ?
O4 C11 1.248(13) . ?
O10 C42 1.310(13) . ?
O19 N1 1.264(12) . ?
O8 C32 1.286(13) . ?
O21 N1 1.241(12) . ?
C43 C44 1.393(14) . ?
C43 C42 1.453(15) . ?
C5 C00U 1.407(15) . ?
C5 C4 1.477(15) . ?
C5 C6 1.406(14) . ?
C7 H7 0.9500 . ?
C7 C8 1.422(15) . ?
C7 C6 1.371(15) . ?
C00U C1 1.461(14) . ?
C00U C9 1.399(15) . ?
C50 C45 1.392(15) . ?
C50 C41 1.459(15) . ?
C50 C49 1.420(15) . ?
C1 C2 1.407(15) . ?
C1 C10 1.448(15) . ?
O18 H18A 0.9774 . ?
O18 H18B 0.9749 . ?
C44 C52 1.450(16) . ?
C44 C45 1.473(14) . ?
C8 H8 0.9500 . ?
C8 C9 1.367(15) . ?
C52 H52 0.9500 . ?
C9 H9 0.9500 . ?
C31 H31 0.9500 . ?
C31 C21 1.426(16) . ?
C4 C11 1.435(15) . ?
C4 C3 1.405(14) . ?
C2 C3 1.461(14) . ?
C24 C23 1.425(15) . ?
C24 C25 1.460(15) . ?
C24 C32 1.401(16) . ?
C21 C30 1.452(15) . ?
C21 C22 1.415(15) . ?
C10 H10 0.9500 . ?
C23 C22 1.453(15) . ?
C25 C30 1.401(15) . ?
C25 C26 1.398(15) . ?
C30 C29 1.412(15) . ?
O9 C51 1.251(16) . ?
O25 H25A 0.8694 . ?
O25 H25B 0.8697 . ?
C46 H46 0.9500 . ?
C46 C45 1.442(15) . ?
C46 C47 1.349(15) . ?
C11 H11 0.9500 . ?
C27 H27 0.9500 . ?
C27 C28 1.401(16) . ?
C27 C26 1.367(15) . ?
C6 H6 0.9500 . ?
C42 C41 1.381(15) . ?
C47 H47 0.9500 . ?
C47 C48 1.362(16) . ?
C29 H29 0.9500 . ?
C29 C28 1.374(15) . ?
C41 C51 1.440(16) . ?
C49 H49 0.9500 . ?
C49 C48 1.399(17) . ?
C48 H48 0.9500 . ?
C51 H51 0.9500 . ?
C32 H32 0.9500 . ?
C28 H28 0.9500 . ?
C26 H26 0.9500 . ?
O17 H17A 1.0372 . ?
O17 H17B 1.0422 . ?
N30B O31B 1.2527 . ?
N30B O32B 1.2409 . ?
N30B O33B 1.2507 . ?
N30A O31A 1.26(4) . ?
N30A O32A 1.31(4) . ?
N30A O33A 1.27(4) . ?

loop_
_geom_torsion_atom_site_label_1
_geom_torsion_atom_site_label_2
_geom_torsion_atom_site_label_3
_geom_torsion_atom_site_label_4
_geom_torsion
_geom_torsion_site_symmetry_1
_geom_torsion_site_symmetry_2
_geom_torsion_site_symmetry_3
_geom_torsion_site_symmetry_4
_geom_torsion_publ_flag
La1 O11 C43 C44 -167.0(8) . . . . ?
La1 O11 C43 C42 13.5(12) . . . . ?
La1 O6 C22 C21 -174.8(9) . . . . ?
La1 O6 C22 C23 3.2(14) . . . . ?
La1 O2 C2 C1 -172.8(8) . . . . ?
La1 O2 C2 C3 8.8(12) . . . . ?
La1 O7 C23 C24 157.5(8) . . . . ?
La1 O7 C23 C22 -20.5(13) . . . . ?
La1 O23 N2 O24 179.5(8) . . . . ?
La1 O23 N2 O22 -0.5(8) . . . . ?
La1 O22 N2 O23 0.5(8) . . . . ?
La1 O22 N2 O24 -179.5(8) . . . . ?
La1 O3 C3 C4 177.3(8) . . . . ?
La1 O3 C3 C2 -5.6(12) . . . . ?
La1 O20 N1 O19 -2.0(10) . . . . ?
La1 O20 N1 O21 178.8(9) . . . . ?
La1 O10 C42 C43 -13.8(13) . . . . ?
La1 O10 C42 C41 169.9(9) . . . . ?
La1 O19 N1 O20 2.2(11) . . . . ?
La1 O19 N1 O21 -178.6(8) . . . . ?
Co2 O11 C43 C44 -20.4(13) . . . . ?
Co2 O11 C43 C42 160.1(7) . . . . ?
Co2 O12 C52 C44 5.2(16) . . . . ?
Co2 O1 C10 C1 1.1(16) . . . . ?
Co2 O2 C2 C1 -26.6(14) . . . . ?
Co2 O2 C2 C3 155.0(7) . . . . ?
Co3 O5 C31 C21 6.5(19) . . . . ?
Co3 O6 C22 C21 9.2(17) . . . . ?
Co3 O6 C22 C23 -172.7(7) . . . . ?
Co3 O3 C3 C4 24.5(14) . . . . ?
Co3 O3 C3 C2 -158.4(7) . . . . ?
Co3 O4 C11 C4 0.7(19) . . . . ?
Co4 O7 C23 C24 1.0(16) . . . . ?
Co4 O7 C23 C22 -177.0(7) . . . . ?
Co4 O10 C42 C43 -176.7(7) . . . . ?
Co4 O10 C42 C41 6.9(17) . . . . ?
Co4 O8 C32 C24 6.7(18) . . . . ?
Co4 O9 C51 C41 4(2) . . . . ?
O11 C43 C44 C52 -9.0(17) . . . . ?
O11 C43 C44 C45 178.0(9) . . . . ?
O11 C43 C42 O10 0.4(13) . . . . ?
O11 C43 C42 C41 177.0(10) . . . . ?
O5 C31 C21 C30 174.4(12) . . . . ?
O5 C31 C21 C22 -10(2) . . . . ?
O2 C2 C3 O3 -2.0(13) . . . . ?
O2 C2 C3 C4 175.3(9) . . . . ?
O7 C23 C22 O6 10.9(15) . . . . ?
O7 C23 C22 C21 -170.8(10) . . . . ?
O10 C42 C41 C50 -177.3(10) . . . . ?
O10 C42 C41 C51 3.2(19) . . . . ?
C43 C44 C52 O12 18.1(18) . . . . ?
C43 C44 C45 C50 3.6(16) . . . . ?
C43 C44 C45 C46 -172.2(10) . . . . ?
C43 C42 C41 C50 6.6(17) . . . . ?
C43 C42 C41 C51 -172.9(11) . . . . ?
C5 C00U C1 C2 5.4(16) . . . . ?
C5 C00U C1 C10 -173.6(10) . . . . ?
C5 C00U C9 C8 3.6(17) . . . . ?
C5 C4 C11 O4 162.5(12) . . . . ?
C5 C4 C3 O3 -177.0(10) . . . . ?
C5 C4 C3 C2 6.1(16) . . . . ?
C7 C8 C9 C00U -1.4(17) . . . . ?
C00U C5 C4 C11 177.2(10) . . . . ?
C00U C5 C4 C3 -3.2(15) . . . . ?
C00U C5 C6 C7 -0.7(16) . . . . ?
C00U C1 C2 O2 179.2(10) . . . . ?
C00U C1 C2 C3 -2.4(16) . . . . ?
C00U C1 C10 O1 -164.3(11) . . . . ?
C50 C41 C51 O9 171.5(14) . . . . ?
C50 C49 C48 C47 -1.9(17) . . . . ?
C1 C00U C9 C8 -179.5(11) . . . . ?
C1 C2 C3 O3 179.5(9) . . . . ?
C1 C2 C3 C4 -3.3(16) . . . . ?
C44 C43 C42 O10 -179.1(10) . . . . ?
C44 C43 C42 C41 -2.5(16) . . . . ?
C8 C7 C6 C5 3.0(17) . . . . ?
C52 C44 C45 C50 -169.7(10) . . . . ?
C52 C44 C45 C46 14.4(16) . . . . ?
C9 C00U C1 C2 -171.5(10) . . . . ?
C9 C00U C1 C10 9.5(16) . . . . ?
C31 C21 C30 C25 168.9(11) . . . . ?
C31 C21 C30 C29 -10.3(17) . . . . ?
C31 C21 C22 O6 1(2) . . . . ?
C31 C21 C22 C23 -176.5(11) . . . . ?
C4 C5 C00U C1 -2.5(15) . . . . ?
C4 C5 C00U C9 174.5(10) . . . . ?
C4 C5 C6 C7 -177.5(10) . . . . ?
C2 C1 C10 O1 16.7(18) . . . . ?
C24 C23 C22 O6 -167.1(10) . . . . ?
C24 C23 C22 C21 11.1(17) . . . . ?
C24 C25 C30 C21 4.3(17) . . . . ?
C24 C25 C30 C29 -176.5(10) . . . . ?
C24 C25 C26 C27 176.5(11) . . . . ?
C21 C30 C29 C28 178.0(12) . . . . ?
C10 C1 C2 O2 -1.9(17) . . . . ?
C10 C1 C2 C3 176.5(10) . . . . ?
C23 C24 C25 C30 5.7(16) . . . . ?
C23 C24 C25 C26 -170.8(11) . . . . ?
C23 C24 C32 O8 16(2) . . . . ?
C25 C24 C23 O7 168.6(10) . . . . ?
C25 C24 C23 C22 -13.5(16) . . . . ?
C25 C24 C32 O8 -172.3(11) . . . . ?
C25 C30 C29 C28 -1.2(18) . . . . ?
C30 C21 C22 O6 177.0(11) . . . . ?
C30 C21 C22 C23 -1.0(17) . . . . ?
C30 C25 C26 C27 0.0(19) . . . . ?
C30 C29 C28 C27 2.2(19) . . . . ?
C46 C47 C48 C49 2.6(18) . . . . ?
C11 C4 C3 O3 2.6(18) . . . . ?
C11 C4 C3 C2 -174.3(10) . . . . ?
C3 C4 C11 O4 -17(2) . . . . ?
C45 C50 C41 C42 -5.4(17) . . . . ?
C45 C50 C41 C51 174.0(11) . . . . ?
C45 C50 C49 C48 1.4(16) . . . . ?
C45 C44 C52 O12 -168.9(11) . . . . ?
C45 C46 C47 C48 -2.8(18) . . . . ?
C6 C5 C00U C1 -179.4(10) . . . . ?
C6 C5 C00U C9 -2.4(15) . . . . ?
C6 C5 C4 C11 -6.0(16) . . . . ?
C6 C5 C4 C3 173.6(10) . . . . ?
C6 C7 C8 C9 -2.0(16) . . . . ?
C22 C21 C30 C25 -6.7(17) . . . . ?
C22 C21 C30 C29 174.1(11) . . . . ?
C42 C43 C44 C52 170.4(10) . . . . ?
C42 C43 C44 C45 -2.6(15) . . . . ?
C42 C41 C51 O9 -9(2) . . . . ?
C47 C46 C45 C50 2.2(17) . . . . ?
C47 C46 C45 C44 178.1(11) . . . . ?
C41 C50 C45 C44 0.3(16) . . . . ?
C41 C50 C45 C46 176.2(10) . . . . ?
C41 C50 C49 C48 -176.3(11) . . . . ?
C49 C50 C45 C44 -177.5(10) . . . . ?
C49 C50 C45 C46 -1.5(16) . . . . ?
C49 C50 C41 C42 172.2(11) . . . . ?
C49 C50 C41 C51 -8.3(17) . . . . ?
C32 C24 C23 O7 -19.6(17) . . . . ?
C32 C24 C23 C22 158.3(11) . . . . ?
C32 C24 C25 C30 -166.2(11) . . . . ?
C32 C24 C25 C26 17.2(17) . . . . ?
C28 C27 C26 C25 1(2) . . . . ?
C26 C25 C30 C21 -179.2(11) . . . . ?
C26 C25 C30 C29 0.1(17) . . . . ?
C26 C27 C28 C29 -2.1(19) . . . . ?

loop_
_smtbx_masks_void_nr
_smtbx_masks_void_average_x
_smtbx_masks_void_average_y
_smtbx_masks_void_average_z
_smtbx_masks_void_volume
_smtbx_masks_void_count_electrons
_smtbx_masks_void_content
1 -0.967 0.000 0.500 383.1 126.6 '3 ether'
